data_4328438
loop_
_publ_author_name
'Shun Ohta'
'Saori Yokozawa'
'Yasuhiro Ohki'
'Kazuyuki Tatsumi'

_publ_section_title
;
 Oxido-Bridged Di-, Tri-, and Tetra-Nuclear Iron Complexes Bearing
 Bis(trimethylsilyl)amide and Thiolate Ligands
;
_journal_name_full 'Inorganic Chemistry'
_journal_page_first 2645
_journal_page_last 2651
_journal_paper_doi 10.1021/ic2025928
_journal_volume 51
_journal_year 2012
_chemical_formula_moiety 'C48 H92 Fe4 N4 S4 Si8'
_chemical_formula_sum 'C48 H92 Fe4 N4 S4 Si8'
_chemical_formula_weight 1301.59
_space_group_IT_number 2
_symmetry_cell_setting triclinic
_symmetry_Int_Tables_number 2
_symmetry_space_group_name_Hall '-P 1'
_symmetry_space_group_name_H-M 'P -1'
_atom_sites_solution_hydrogens geom
_atom_sites_solution_primary direct
_atom_sites_solution_secondary difmap
_cell_angle_alpha 82.532(6)
_cell_angle_beta 78.884(5)
_cell_angle_gamma 81.637(5)
_cell_formula_units_Z 1
_cell_length_a 9.3519(14)
_cell_length_b 12.756(2)
_cell_length_c 14.818(2)
_cell_measurement_reflns_used 5184
_cell_measurement_temperature 173
_cell_measurement_theta_max 27.50
_cell_measurement_theta_min 3.10
_cell_volume 1706.6(4)
_computing_cell_refinement 'CrystalClear-SM Expert 2.0 r4'
_computing_data_collection 'CrystalClear-SM Expert 2.0 r4 (Rigaku, 2009)'
_computing_data_reduction 'CrystalClear-SM Expert 2.0 r4'
_computing_molecular_graphics 'CrystalStructure 4.0'
_computing_publication_material 'CrystalStructure 4.0 (Rigaku, 2010)'
_computing_structure_refinement 'SHELXL97 (Sheldrick, 2008)'
_computing_structure_solution 'SIR92 (Altomare, et al., 1994)'
_diffrn_ambient_temperature 173
_diffrn_detector_area_resol_mean 7.314
_diffrn_measured_fraction_theta_full 0.950
_diffrn_measured_fraction_theta_max 0.950
_diffrn_measurement_device_type 'Rigaku Saturn70'
_diffrn_measurement_method \w
_diffrn_radiation_type 'Mo K\a'
_diffrn_radiation_wavelength 0.71070
_diffrn_reflns_av_R_equivalents 0.0289
_diffrn_reflns_limit_h_max 12
_diffrn_reflns_limit_h_min -11
_diffrn_reflns_limit_k_max 16
_diffrn_reflns_limit_k_min -16
_diffrn_reflns_limit_l_max 19
_diffrn_reflns_limit_l_min -16
_diffrn_reflns_number 13633
_diffrn_reflns_theta_full 27.49
_diffrn_reflns_theta_max 27.48
_diffrn_standards_number 0
_exptl_absorpt_coefficient_mu 1.127
_exptl_absorpt_correction_T_max 0.967
_exptl_absorpt_correction_T_min 0.872
_exptl_absorpt_correction_type multi-scan
_exptl_absorpt_process_details 'REQAB (Rigaku, 1998)'
_exptl_crystal_colour orange
_exptl_crystal_density_diffrn 1.266
_exptl_crystal_description block
_exptl_crystal_F_000 688.00
_exptl_crystal_size_max 0.100
_exptl_crystal_size_mid 0.030
_exptl_crystal_size_min 0.030
_refine_diff_density_max 0.380
_refine_diff_density_min -0.370
_refine_ls_extinction_method none
_refine_ls_goodness_of_fit_ref 1.041
_refine_ls_hydrogen_treatment constr
_refine_ls_number_parameters 307
_refine_ls_number_reflns 7431
_refine_ls_number_restraints 0
_refine_ls_R_factor_gt 0.0325
_refine_ls_shift/su_max 0.001
_refine_ls_structure_factor_coef Fsqd
_refine_ls_weighting_details 'w = 1/[\s^2^(Fo^2^)+(0.0469P)^2^+0.0000P] where P=(Fo^2^+2Fc^2^)/3'
_refine_ls_weighting_scheme calc
_refine_ls_wR_factor_ref 0.0873
_reflns_number_gt 5899
_reflns_number_total 7431
_reflns_threshold_expression F^2^>2.0\s(F^2^)
_cod_data_source_file ic2025928_si_001_2.cif
_cod_data_source_block 2
_cod_original_cell_volume 1706.6(5)
_cod_database_code 4328438

loop_
_symmetry_equiv_pos_site_id
_symmetry_equiv_pos_as_xyz
1 +X,+Y,+Z
2 -X,-Y,-Z

loop_
_atom_site_label
_atom_site_type_symbol
_atom_site_fract_x
_atom_site_fract_y
_atom_site_fract_z
_atom_site_U_iso_or_equiv
_atom_site_adp_type
_atom_site_occupancy
_atom_site_symmetry_multiplicity
_atom_site_calc_flag
_atom_site_refinement_flags
Fe1 Fe 0.42531(3) 0.21271(2) 0.734504(19) 0.02306(8) Uani 1.0 2 d .
Fe2 Fe 0.48733(3) 0.06836(2) 0.602029(19) 0.02099(8) Uani 1.0 2 d .
S1 S 0.25314(5) 0.12271(4) 0.68441(3) 0.02507(12) Uani 1.0 2 d .
S2 S 0.49267(6) 0.10706(4) 0.44181(3) 0.02566(12) Uani 1.0 2 d .
Si1 Si 0.40571(7) 0.30082(5) 0.92556(4) 0.03234(15) Uani 1.0 2 d .
Si2 Si 0.19373(7) 0.40312(5) 0.79926(5) 0.03270(15) Uani 1.0 2 d .
Si3 Si 0.72955(6) 0.05007(5) 0.71586(4) 0.02629(13) Uani 1.0 2 d .
Si4 Si 0.70011(7) 0.25374(5) 0.58381(4) 0.02952(14) Uani 1.0 2 d .
N1 N 0.34202(19) 0.31251(13) 0.82218(12) 0.0271(4) Uani 1.0 2 d .
N2 N 0.61743(17) 0.14994(13) 0.65765(11) 0.0217(4) Uani 1.0 2 d .
C1 C 0.4764(3) 0.1603(2) 0.96140(17) 0.0446(6) Uani 1.0 2 d .
C2 C 0.5608(4) 0.3818(3) 0.9165(3) 0.0613(9) Uani 1.0 2 d .
C3 C 0.2602(4) 0.3391(3) 1.02575(19) 0.0706(10) Uani 1.0 2 d .
C4 C 0.2025(4) 0.5384(2) 0.8322(3) 0.0687(10) Uani 1.0 2 d .
C5 C 0.0154(3) 0.3583(3) 0.86142(19) 0.0477(7) Uani 1.0 2 d .
C6 C 0.1806(3) 0.4248(3) 0.67364(18) 0.0514(7) Uani 1.0 2 d .
C7 C 0.6093(3) -0.04596(18) 0.78651(15) 0.0351(5) Uani 1.0 2 d .
C8 C 0.8698(3) -0.0221(2) 0.63079(17) 0.0425(6) Uani 1.0 2 d .
C9 C 0.8300(3) 0.1028(3) 0.79343(18) 0.0451(7) Uani 1.0 2 d .
C10 C 0.8149(3) 0.2081(3) 0.47511(19) 0.0545(8) Uani 1.0 2 d .
C11 C 0.8234(4) 0.3156(3) 0.6397(2) 0.0667(9) Uani 1.0 2 d .
C12 C 0.5525(3) 0.3583(2) 0.5540(2) 0.0568(8) Uani 1.0 2 d .
C13 C 0.2158(2) 0.02131(17) 0.77758(14) 0.0276(5) Uani 1.0 2 d .
C14 C 0.2008(3) 0.0437(2) 0.86880(15) 0.0391(6) Uani 1.0 2 d .
C15 C 0.1691(3) -0.0348(3) 0.9403(2) 0.0595(9) Uani 1.0 2 d .
C16 C 0.1510(4) -0.1332(3) 0.9232(3) 0.0707(11) Uani 1.0 2 d .
C17 C 0.1627(4) -0.1561(3) 0.8335(3) 0.0679(10) Uani 1.0 2 d .
C18 C 0.1950(3) -0.07822(19) 0.76011(19) 0.0437(6) Uani 1.0 2 d .
C19 C 0.3883(3) 0.22108(15) 0.39323(14) 0.0262(5) Uani 1.0 2 d .
C20 C 0.2500(3) 0.25838(18) 0.43668(17) 0.0383(6) Uani 1.0 2 d .
C21 C 0.1725(3) 0.3481(2) 0.3976(2) 0.0534(7) Uani 1.0 2 d .
C22 C 0.2331(4) 0.4001(2) 0.3144(2) 0.0566(8) Uani 1.0 2 d .
C23 C 0.3723(4) 0.3634(2) 0.27159(19) 0.0523(7) Uani 1.0 2 d .
C24 C 0.4508(3) 0.27413(18) 0.31063(16) 0.0391(6) Uani 1.0 2 d .
H1A H 0.3936 0.1193 0.9848 0.0536 Uiso 1.0 2 calc R
H1B H 0.5343 0.1589 1.0102 0.0536 Uiso 1.0 2 calc R
H1C H 0.5385 0.1288 0.9081 0.0536 Uiso 1.0 2 calc R
H2A H 0.5225 0.4576 0.9140 0.0736 Uiso 1.0 2 calc R
H2B H 0.6323 0.3685 0.8602 0.0736 Uiso 1.0 2 calc R
H2C H 0.6086 0.3615 0.9706 0.0736 Uiso 1.0 2 calc R
H3A H 0.1974 0.4031 1.0062 0.0848 Uiso 1.0 2 calc R
H3B H 0.3065 0.3535 1.0760 0.0848 Uiso 1.0 2 calc R
H3C H 0.2006 0.2806 1.0474 0.0848 Uiso 1.0 2 calc R
H4A H 0.2835 0.5704 0.7909 0.0825 Uiso 1.0 2 calc R
H4B H 0.2188 0.5322 0.8962 0.0825 Uiso 1.0 2 calc R
H4C H 0.1098 0.5837 0.8268 0.0825 Uiso 1.0 2 calc R
H5A H 0.0028 0.2913 0.8399 0.0572 Uiso 1.0 2 calc R
H5B H -0.0657 0.4128 0.8488 0.0572 Uiso 1.0 2 calc R
H5C H 0.0157 0.3473 0.9281 0.0572 Uiso 1.0 2 calc R
H6A H 0.0845 0.4637 0.6661 0.0617 Uiso 1.0 2 calc R
H6B H 0.1922 0.3558 0.6491 0.0617 Uiso 1.0 2 calc R
H6C H 0.2583 0.4663 0.6400 0.0617 Uiso 1.0 2 calc R
H7A H 0.6699 -0.1045 0.8163 0.0422 Uiso 1.0 2 calc R
H7B H 0.5557 -0.0744 0.7464 0.0422 Uiso 1.0 2 calc R
H7C H 0.5393 -0.0094 0.8340 0.0422 Uiso 1.0 2 calc R
H8A H 0.9555 0.0169 0.6126 0.0509 Uiso 1.0 2 calc R
H8B H 0.8279 -0.0274 0.5761 0.0509 Uiso 1.0 2 calc R
H8C H 0.8998 -0.0938 0.6590 0.0509 Uiso 1.0 2 calc R
H9A H 0.9144 0.1349 0.7564 0.0541 Uiso 1.0 2 calc R
H9B H 0.8644 0.0444 0.8370 0.0541 Uiso 1.0 2 calc R
H9C H 0.7642 0.1569 0.8278 0.0541 Uiso 1.0 2 calc R
H10A H 0.7537 0.1785 0.4405 0.0654 Uiso 1.0 2 calc R
H10B H 0.8939 0.1532 0.4905 0.0654 Uiso 1.0 2 calc R
H10C H 0.8575 0.2686 0.4372 0.0654 Uiso 1.0 2 calc R
H11A H 0.9020 0.2614 0.6567 0.0800 Uiso 1.0 2 calc R
H11B H 0.7670 0.3456 0.6953 0.0800 Uiso 1.0 2 calc R
H11C H 0.8663 0.3724 0.5965 0.0800 Uiso 1.0 2 calc R
H12A H 0.5961 0.4190 0.5173 0.0681 Uiso 1.0 2 calc R
H12B H 0.4907 0.3816 0.6109 0.0681 Uiso 1.0 2 calc R
H12C H 0.4924 0.3295 0.5181 0.0681 Uiso 1.0 2 calc R
H14 H 0.2122 0.1128 0.8817 0.0469 Uiso 1.0 2 calc R
H15 H 0.1600 -0.0195 1.0023 0.0714 Uiso 1.0 2 calc R
H16 H 0.1302 -0.1867 0.9731 0.0849 Uiso 1.0 2 calc R
H17 H 0.1488 -0.2250 0.8217 0.0815 Uiso 1.0 2 calc R
H18 H 0.2026 -0.0938 0.6983 0.0524 Uiso 1.0 2 calc R
H20 H 0.2077 0.2226 0.4937 0.0459 Uiso 1.0 2 calc R
H21 H 0.0773 0.3739 0.4280 0.0640 Uiso 1.0 2 calc R
H22 H 0.1792 0.4608 0.2870 0.0679 Uiso 1.0 2 calc R
H23 H 0.4149 0.3996 0.2148 0.0627 Uiso 1.0 2 calc R
H24 H 0.5469 0.2494 0.2810 0.0470 Uiso 1.0 2 calc R

loop_
_atom_site_aniso_label
_atom_site_aniso_U_11
_atom_site_aniso_U_22
_atom_site_aniso_U_33
_atom_site_aniso_U_12
_atom_site_aniso_U_13
_atom_site_aniso_U_23
Fe1 0.02150(15) 0.02283(15) 0.02397(16) 0.00120(11) -0.00256(11) -0.00578(11)
Fe2 0.02088(15) 0.02196(15) 0.02074(15) -0.00197(11) -0.00459(11) -0.00395(11)
S1 0.0201(3) 0.0277(3) 0.0267(3) -0.00142(19) -0.0041(2) -0.0022(2)
S2 0.0343(3) 0.0205(3) 0.0225(3) 0.0015(2) -0.0095(2) -0.00192(19)
Si1 0.0333(4) 0.0358(4) 0.0298(4) -0.0048(3) -0.0042(3) -0.0118(3)
Si2 0.0273(3) 0.0229(3) 0.0444(4) 0.0021(3) -0.0006(3) -0.0055(3)
Si3 0.0212(3) 0.0311(3) 0.0266(3) 0.0036(3) -0.0067(3) -0.0072(3)
Si4 0.0270(3) 0.0299(3) 0.0320(4) -0.0081(3) -0.0018(3) -0.0041(3)
N1 0.0254(9) 0.0261(9) 0.0286(10) 0.0006(7) -0.0007(8) -0.0090(8)
N2 0.0217(8) 0.0228(8) 0.0211(8) -0.0014(7) -0.0037(7) -0.0062(7)
C1 0.0561(17) 0.0478(15) 0.0322(13) -0.0050(13) -0.0159(12) -0.0014(11)
C2 0.073(2) 0.0612(19) 0.0635(19) -0.0321(16) -0.0310(17) -0.0018(15)
C3 0.063(2) 0.107(3) 0.0373(16) 0.0180(19) -0.0016(14) -0.0351(18)
C4 0.062(2) 0.0287(14) 0.115(3) 0.0036(14) -0.0147(19) -0.0178(16)
C5 0.0301(13) 0.0554(17) 0.0539(16) -0.0018(12) -0.0026(12) -0.0040(13)
C6 0.0418(15) 0.0517(16) 0.0507(16) 0.0136(13) -0.0075(12) 0.0090(13)
C7 0.0401(13) 0.0343(12) 0.0306(12) -0.0007(10) -0.0104(10) 0.0002(10)
C8 0.0322(13) 0.0452(15) 0.0448(15) 0.0129(11) -0.0022(11) -0.0127(12)
C9 0.0356(14) 0.0597(17) 0.0443(15) 0.0019(12) -0.0169(12) -0.0152(13)
C10 0.0456(16) 0.0634(19) 0.0494(16) -0.0185(14) 0.0167(13) -0.0120(14)
C11 0.087(3) 0.066(2) 0.0592(19) -0.0469(19) -0.0200(17) 0.0000(16)
C12 0.0487(17) 0.0370(15) 0.073(2) -0.0002(13) 0.0012(14) 0.0148(14)
C13 0.0161(10) 0.0306(11) 0.0333(12) -0.0016(8) -0.0028(9) 0.0026(9)
C14 0.0319(12) 0.0536(15) 0.0313(13) -0.0086(11) -0.0066(10) 0.0030(11)
C15 0.0452(16) 0.084(3) 0.0421(16) -0.0108(16) -0.0067(13) 0.0234(15)
C16 0.0501(18) 0.068(3) 0.071(3) 0.0007(16) 0.0096(16) 0.0378(18)
C17 0.0557(19) 0.0297(14) 0.102(3) -0.0069(13) 0.0202(18) 0.0031(16)
C18 0.0373(14) 0.0331(13) 0.0545(16) -0.0048(11) 0.0097(12) -0.0081(12)
C19 0.0325(11) 0.0180(10) 0.0293(11) -0.0006(8) -0.0106(9) -0.0016(8)
C20 0.0345(13) 0.0349(13) 0.0426(14) -0.0001(10) -0.0076(11) 0.0027(11)
C21 0.0412(15) 0.0434(15) 0.071(2) 0.0116(12) -0.0148(14) 0.0011(14)
C22 0.064(2) 0.0342(14) 0.069(2) 0.0091(13) -0.0305(16) 0.0136(13)
C23 0.069(2) 0.0352(14) 0.0478(16) -0.0033(13) -0.0149(14) 0.0178(12)
C24 0.0466(15) 0.0307(12) 0.0360(13) -0.0019(11) -0.0046(11) 0.0047(10)

loop_
_atom_type_symbol
_atom_type_description
_atom_type_scat_dispersion_real
_atom_type_scat_dispersion_imag
_atom_type_scat_source
C C 0.0033 0.0016
;
International Tables for Crystallography
(1992, Vol. C, Tables 4.2.6.8 and 6.1.1.4)
;
H H 0.0000 0.0000
;
International Tables for Crystallography
(1992, Vol. C, Table 6.1.1.4)
;
Fe Fe 0.3463 0.8444
;
International Tables for Crystallography
(1992, Vol. C, Tables 4.2.6.8 and 6.1.1.4)
;
N N 0.0061 0.0033
;
International Tables for Crystallography
(1992, Vol. C, Tables 4.2.6.8 and 6.1.1.4)
;
S S 0.1246 0.1234
;
International Tables for Crystallography
(1992, Vol. C, Tables 4.2.6.8 and 6.1.1.4)
;
Si Si 0.0817 0.0704
;
International Tables for Crystallography
(1992, Vol. C, Tables 4.2.6.8 and 6.1.1.4)
;

loop_
_geom_angle_atom_site_label_1
_geom_angle_atom_site_label_2
_geom_angle_atom_site_label_3
_geom_angle
_geom_angle_publ_flag
_geom_angle_site_symmetry_1
_geom_angle_site_symmetry_3
Fe2 Fe1 S1 53.325(15) yes . .
Fe2 Fe1 N1 168.26(6) yes . .
Fe2 Fe1 N2 47.29(6) yes . .
S1 Fe1 N1 115.27(6) yes . .
S1 Fe1 N2 100.59(6) yes . .
N1 Fe1 N2 144.11(8) yes . .
Fe1 Fe2 S1 54.495(17) yes . .
Fe1 Fe2 S2 127.199(19) yes . .
Fe1 Fe2 S2 151.738(17) yes . 2_656
Fe1 Fe2 N2 47.11(5) yes . .
S1 Fe2 S2 110.54(3) yes . .
S1 Fe2 S2 112.25(3) yes . 2_656
S1 Fe2 N2 101.58(5) yes . .
S2 Fe2 S2 79.71(2) yes . 2_656
S2 Fe2 N2 115.80(5) yes . .
S2 Fe2 N2 134.90(5) yes 2_656 .
Fe1 S1 Fe2 72.18(2) yes . .
Fe1 S1 C13 102.54(8) yes . .
Fe2 S1 C13 106.41(7) yes . .
Fe2 S2 Fe2 100.29(2) yes . 2_656
Fe2 S2 C19 122.68(7) yes . .
Fe2 S2 C19 124.93(8) yes 2_656 .
N1 Si1 C1 111.74(11) yes . .
N1 Si1 C2 111.41(12) yes . .
N1 Si1 C3 113.65(12) yes . .
C1 Si1 C2 106.79(14) yes . .
C1 Si1 C3 104.02(13) yes . .
C2 Si1 C3 108.76(16) yes . .
N1 Si2 C4 112.59(14) yes . .
N1 Si2 C5 111.78(11) yes . .
N1 Si2 C6 112.92(11) yes . .
C4 Si2 C5 107.81(14) yes . .
C4 Si2 C6 105.07(15) yes . .
C5 Si2 C6 106.19(13) yes . .
N2 Si3 C7 107.99(10) yes . .
N2 Si3 C8 110.32(10) yes . .
N2 Si3 C9 113.65(11) yes . .
C7 Si3 C8 109.10(11) yes . .
C7 Si3 C9 108.60(12) yes . .
C8 Si3 C9 107.10(12) yes . .
N2 Si4 C10 113.18(12) yes . .
N2 Si4 C11 112.36(12) yes . .
N2 Si4 C12 108.19(11) yes . .
C10 Si4 C11 105.83(14) yes . .
C10 Si4 C12 109.12(13) yes . .
C11 Si4 C12 108.00(15) yes . .
Fe1 N1 Si1 119.11(9) yes . .
Fe1 N1 Si2 118.22(11) yes . .
Si1 N1 Si2 122.37(11) yes . .
Fe1 N2 Fe2 85.60(7) yes . .
Fe1 N2 Si3 116.75(8) yes . .
Fe1 N2 Si4 109.30(8) yes . .
Fe2 N2 Si3 105.02(9) yes . .
Fe2 N2 Si4 116.55(9) yes . .
Si3 N2 Si4 119.02(10) yes . .
S1 C13 C14 120.27(18) yes . .
S1 C13 C18 120.21(18) yes . .
C14 C13 C18 119.5(2) yes . .
C13 C14 C15 119.7(3) yes . .
C14 C15 C16 120.9(3) yes . .
C15 C16 C17 120.1(3) yes . .
C16 C17 C18 120.1(3) yes . .
C13 C18 C17 119.7(3) yes . .
S2 C19 C20 121.64(16) yes . .
S2 C19 C24 118.45(16) yes . .
C20 C19 C24 119.89(19) yes . .
C19 C20 C21 120.2(3) yes . .
C20 C21 C22 120.2(3) yes . .
C21 C22 C23 119.6(3) yes . .
C22 C23 C24 120.5(3) yes . .
C19 C24 C23 119.7(3) yes . .
Si1 C1 H1A 109.473 no . .
Si1 C1 H1B 109.473 no . .
Si1 C1 H1C 109.476 no . .
H1A C1 H1B 109.466 no . .
H1A C1 H1C 109.464 no . .
H1B C1 H1C 109.474 no . .
Si1 C2 H2A 109.470 no . .
Si1 C2 H2B 109.468 no . .
Si1 C2 H2C 109.468 no . .
H2A C2 H2B 109.473 no . .
H2A C2 H2C 109.472 no . .
H2B C2 H2C 109.477 no . .
Si1 C3 H3A 109.470 no . .
Si1 C3 H3B 109.472 no . .
Si1 C3 H3C 109.469 no . .
H3A C3 H3B 109.478 no . .
H3A C3 H3C 109.470 no . .
H3B C3 H3C 109.468 no . .
Si2 C4 H4A 109.473 no . .
Si2 C4 H4B 109.476 no . .
Si2 C4 H4C 109.471 no . .
H4A C4 H4B 109.468 no . .
H4A C4 H4C 109.468 no . .
H4B C4 H4C 109.470 no . .
Si2 C5 H5A 109.473 no . .
Si2 C5 H5B 109.476 no . .
Si2 C5 H5C 109.472 no . .
H5A C5 H5B 109.471 no . .
H5A C5 H5C 109.467 no . .
H5B C5 H5C 109.469 no . .
Si2 C6 H6A 109.463 no . .
Si2 C6 H6B 109.465 no . .
Si2 C6 H6C 109.473 no . .
H6A C6 H6B 109.479 no . .
H6A C6 H6C 109.474 no . .
H6B C6 H6C 109.474 no . .
Si3 C7 H7A 109.471 no . .
Si3 C7 H7B 109.471 no . .
Si3 C7 H7C 109.474 no . .
H7A C7 H7B 109.469 no . .
H7A C7 H7C 109.469 no . .
H7B C7 H7C 109.472 no . .
Si3 C8 H8A 109.476 no . .
Si3 C8 H8B 109.467 no . .
Si3 C8 H8C 109.468 no . .
H8A C8 H8B 109.472 no . .
H8A C8 H8C 109.470 no . .
H8B C8 H8C 109.474 no . .
Si3 C9 H9A 109.470 no . .
Si3 C9 H9B 109.480 no . .
Si3 C9 H9C 109.470 no . .
H9A C9 H9B 109.467 no . .
H9A C9 H9C 109.471 no . .
H9B C9 H9C 109.469 no . .
Si4 C10 H10A 109.471 no . .
Si4 C10 H10B 109.473 no . .
Si4 C10 H10C 109.474 no . .
H10A C10 H10B 109.473 no . .
H10A C10 H10C 109.466 no . .
H10B C10 H10C 109.472 no . .
Si4 C11 H11A 109.471 no . .
Si4 C11 H11B 109.466 no . .
Si4 C11 H11C 109.465 no . .
H11A C11 H11B 109.474 no . .
H11A C11 H11C 109.473 no . .
H11B C11 H11C 109.478 no . .
Si4 C12 H12A 109.470 no . .
Si4 C12 H12B 109.468 no . .
Si4 C12 H12C 109.473 no . .
H12A C12 H12B 109.471 no . .
H12A C12 H12C 109.473 no . .
H12B C12 H12C 109.471 no . .
C13 C14 H14 120.139 no . .
C15 C14 H14 120.138 no . .
C14 C15 H15 119.554 no . .
C16 C15 H15 119.545 no . .
C15 C16 H16 119.948 no . .
C17 C16 H16 119.953 no . .
C16 C17 H17 119.968 no . .
C18 C17 H17 119.975 no . .
C13 C18 H18 120.137 no . .
C17 C18 H18 120.129 no . .
C19 C20 H20 119.909 no . .
C21 C20 H20 119.907 no . .
C20 C21 H21 119.913 no . .
C22 C21 H21 119.919 no . .
C21 C22 H22 120.217 no . .
C23 C22 H22 120.221 no . .
C22 C23 H23 119.736 no . .
C24 C23 H23 119.738 no . .
C19 C24 H24 120.168 no . .
C23 C24 H24 120.180 no . .

loop_
_geom_bond_atom_site_label_1
_geom_bond_atom_site_label_2
_geom_bond_distance
_geom_bond_publ_flag
_geom_bond_site_symmetry_2
Fe1 Fe2 2.7875(5) yes .
Fe1 S1 2.3836(7) yes .
Fe1 N1 1.9148(18) yes .
Fe1 N2 2.0483(15) yes .
Fe2 S1 2.3484(6) yes .
Fe2 S2 2.3536(7) yes .
Fe2 S2 2.3819(7) yes 2_656
Fe2 N2 2.0544(19) yes .
S1 C13 1.784(2) yes .
S2 C19 1.781(2) yes .
Si1 N1 1.729(2) yes .
Si1 C1 1.864(3) yes .
Si1 C2 1.874(4) yes .
Si1 C3 1.873(3) yes .
Si2 N1 1.7285(18) yes .
Si2 C4 1.871(4) yes .
Si2 C5 1.872(3) yes .
Si2 C6 1.871(3) yes .
Si3 N2 1.7723(17) yes .
Si3 C7 1.864(3) yes .
Si3 C8 1.863(3) yes .
Si3 C9 1.860(3) yes .
Si4 N2 1.7729(17) yes .
Si4 C10 1.866(3) yes .
Si4 C11 1.854(4) yes .
Si4 C12 1.851(3) yes .
C13 C14 1.394(4) yes .
C13 C18 1.376(4) yes .
C14 C15 1.378(4) yes .
C15 C16 1.353(6) yes .
C16 C17 1.378(6) yes .
C17 C18 1.392(4) yes .
C19 C20 1.375(3) yes .
C19 C24 1.386(3) yes .
C20 C21 1.386(4) yes .
C21 C22 1.381(4) yes .
C22 C23 1.378(4) yes .
C23 C24 1.386(4) yes .
C1 H1A 0.980 no .
C1 H1B 0.980 no .
C1 H1C 0.980 no .
C2 H2A 0.980 no .
C2 H2B 0.980 no .
C2 H2C 0.980 no .
C3 H3A 0.980 no .
C3 H3B 0.980 no .
C3 H3C 0.980 no .
C4 H4A 0.980 no .
C4 H4B 0.980 no .
C4 H4C 0.980 no .
C5 H5A 0.980 no .
C5 H5B 0.980 no .
C5 H5C 0.980 no .
C6 H6A 0.980 no .
C6 H6B 0.980 no .
C6 H6C 0.980 no .
C7 H7A 0.980 no .
C7 H7B 0.980 no .
C7 H7C 0.980 no .
C8 H8A 0.980 no .
C8 H8B 0.980 no .
C8 H8C 0.980 no .
C9 H9A 0.980 no .
C9 H9B 0.980 no .
C9 H9C 0.980 no .
C10 H10A 0.980 no .
C10 H10B 0.980 no .
C10 H10C 0.980 no .
C11 H11A 0.980 no .
C11 H11B 0.980 no .
C11 H11C 0.980 no .
C12 H12A 0.980 no .
C12 H12B 0.980 no .
C12 H12C 0.980 no .
C14 H14 0.950 no .
C15 H15 0.950 no .
C16 H16 0.950 no .
C17 H17 0.950 no .
C18 H18 0.950 no .
C20 H20 0.950 no .
C21 H21 0.950 no .
C22 H22 0.950 no .
C23 H23 0.950 no .
C24 H24 0.950 no .

loop_
_geom_contact_atom_site_label_1
_geom_contact_atom_site_label_2
_geom_contact_distance
_geom_contact_publ_flag
_geom_contact_site_symmetry_2
Fe1 C1 3.453(3) no .
Fe1 C6 3.425(3) no .
Fe1 C7 3.556(3) no .
Fe1 C12 3.184(3) no .
Fe1 C14 3.407(3) no .
Fe2 C7 3.253(3) no .
S2 C10 3.585(4) no .
Si2 C3 3.502(3) no .
C7 C24 3.569(4) no 2_656
C8 C10 3.531(4) no .
C9 C11 3.310(4) no .
C13 C16 2.765(4) no .
C14 C17 2.753(5) no .
C15 C18 2.755(5) no .
C19 C22 2.771(4) no .
C20 C23 2.757(4) no .
C21 C24 2.763(4) no .
C9 C13 3.578(4) no 1_655
C13 C9 3.578(4) no 1_455
C15 C15 3.371(4) no 2_557
Fe1 H1C 2.9808 no .
Fe1 H6B 2.9988 no .
Fe1 H7C 3.1589 no .
Fe1 H12B 2.7011 no .
Fe1 H12C 3.3389 no .
Fe1 H14 2.9484 no .
Fe2 H7B 2.7352 no .
Fe2 H7C 3.5570 no .
Fe2 H8B 3.2097 no .
Fe2 H10A 3.4275 no .
Fe2 H12C 3.4042 no .
Fe2 H18 3.5735 no .
Fe2 H20 3.5481 no .
S1 H6B 2.9418 no .
S1 H14 2.8622 no .
S1 H18 2.8434 no .
S1 H20 3.0268 no .
S2 H7B 3.0003 no 2_656
S2 H8B 3.3691 no 2_656
S2 H10A 2.7223 no .
S2 H12C 3.1871 no .
S2 H18 3.1822 no 2_656
S2 H20 2.8683 no .
S2 H24 2.8127 no .
Si1 H4B 3.2268 no .
Si1 H14 3.4022 no .
Si2 H3A 3.0736 no .
Si2 H12B 3.5450 no .
Si3 H1C 3.2518 no .
Si3 H10B 3.5659 no .
Si3 H11A 3.2773 no .
Si4 H9A 3.5972 no .
N1 H1A 3.2666 no .
N1 H1C 3.0595 no .
N1 H2A 3.2514 no .
N1 H2B 3.0747 no .
N1 H3A 3.0894 no .
N1 H3C 3.3397 no .
N1 H4A 3.2421 no .
N1 H4B 3.1230 no .
N1 H5A 3.1808 no .
N1 H5C 3.1487 no .
N1 H6B 3.1052 no .
N1 H6C 3.2780 no .
N1 H12B 3.2360 no .
N1 H14 2.9405 no .
N2 H7B 3.0766 no .
N2 H7C 3.1318 no .
N2 H8A 3.3527 no .
N2 H8B 2.9921 no .
N2 H9A 3.3512 no .
N2 H9C 3.1102 no .
N2 H10A 3.2181 no .
N2 H10B 3.2187 no .
N2 H11A 3.1914 no .
N2 H11B 3.1899 no .
N2 H12B 3.0632 no .
N2 H12C 3.1321 no .
C1 H2B 3.2673 no .
C1 H2C 3.0360 no .
C1 H3B 3.2236 no .
C1 H3C 2.9532 no .
C1 H7C 2.9765 no .
C1 H9C 3.0170 no .
C1 H14 3.1008 no .
C2 H1B 3.0199 no .
C2 H1C 3.2835 no .
C2 H3A 3.3870 no .
C2 H3B 3.0384 no .
C2 H4B 3.5261 no .
C2 H9C 3.4653 no .
C2 H11B 3.5173 no .
C3 H1A 2.9859 no .
C3 H1B 3.1782 no .
C3 H2A 3.1479 no .
C3 H2C 3.2481 no .
C3 H4B 2.9468 no .
C3 H5C 2.9156 no .
C4 H2A 3.4146 no .
C4 H3A 2.9071 no .
C4 H5B 3.1222 no .
C4 H5C 3.2242 no .
C4 H6A 3.1857 no .
C4 H6C 3.0338 no .
C5 H3A 3.1366 no .
C5 H3C 3.4937 no .
C5 H4B 3.2719 no .
C5 H4C 3.0805 no .
C5 H6A 3.0199 no .
C5 H6B 3.2621 no .
C5 H14 3.4030 no .
C6 H4A 3.0655 no .
C6 H4C 3.1505 no .
C6 H5A 3.1447 no .
C6 H5B 3.1240 no .
C6 H12B 2.8649 no .
C6 H12C 3.5210 no .
C7 H1C 2.9679 no .
C7 H8B 3.3835 no .
C7 H8C 3.0266 no .
C7 H9B 3.0486 no .
C7 H9C 3.3177 no .
C7 H24 3.4943 no 2_656
C8 H7A 3.1613 no .
C8 H7B 3.2162 no .
C8 H9A 3.0261 no .
C8 H9B 3.2659 no .
C8 H10B 2.8520 no .
C8 H20 3.5698 no 2_656
C9 H1C 2.9204 no .
C9 H7A 3.1745 no .
C9 H7C 3.1749 no .
C9 H8A 2.9894 no .
C9 H8C 3.3171 no .
C9 H11A 2.7301 no .
C9 H11B 3.2685 no .
C10 H8A 3.2607 no .
C10 H8B 3.1741 no .
C10 H11A 3.1387 no .
C10 H11C 3.0759 no .
C10 H12A 3.1872 no .
C10 H12C 3.1716 no .
C10 H18 3.1558 no 2_656
C11 H2B 3.5070 no .
C11 H9A 2.8265 no .
C11 H9C 3.2305 no .
C11 H10B 3.1374 no .
C11 H10C 3.0823 no .
C11 H12A 3.0973 no .
C11 H12B 3.1974 no .
C12 H6B 3.3953 no .
C12 H6C 3.0157 no .
C12 H10A 3.1868 no .
C12 H10C 3.1783 no .
C12 H11B 3.1418 no .
C12 H11C 3.1519 no .
C13 H7B 3.2027 no .
C13 H7C 3.2476 no .
C13 H15 3.2545 no .
C13 H17 3.2513 no .
C14 H1A 3.0440 no .
C14 H5A 3.4409 no .
C14 H7C 3.0962 no .
C14 H16 3.2331 no .
C14 H18 3.2539 no .
C15 H1A 3.2821 no .
C15 H7C 3.5578 no .
C15 H17 3.2223 no .
C16 H14 3.2306 no .
C16 H18 3.2572 no .
C17 H15 3.2235 no .
C17 H24 3.0779 no 2_656
C18 H7B 3.3469 no .
C18 H10A 3.3111 no 2_656
C18 H14 3.2513 no .
C18 H16 3.2582 no .
C18 H24 3.0345 no 2_656
C19 H7B 2.8913 no 2_656
C19 H8B 3.3466 no 2_656
C19 H8C 3.5913 no 2_656
C19 H10A 3.5704 no .
C19 H12C 2.8347 no .
C19 H21 3.2489 no .
C19 H23 3.2533 no .
C20 H6B 3.4502 no .
C20 H8B 3.1729 no 2_656
C20 H8C 3.2831 no 2_656
C20 H12C 3.0579 no .
C20 H22 3.2567 no .
C20 H24 3.2483 no .
C21 H23 3.2415 no .
C22 H20 3.2542 no .
C22 H24 3.2557 no .
C23 H21 3.2420 no .
C24 H7A 3.4746 no 2_656
C24 H7B 2.7986 no 2_656
C24 H12C 3.3477 no .
C24 H20 3.2485 no .
C24 H22 3.2572 no .
H1A H3B 3.3667 no .
H1A H3C 2.6686 no .
H1A H7C 2.9451 no .
H1A H14 2.5084 no .
H1A H15 2.9600 no .
H1B H2B 3.3633 no .
H1B H2C 2.7354 no .
H1B H3B 3.1530 no .
H1B H3C 3.2562 no .
H1B H7C 3.5786 no .
H1B H9C 3.1135 no .
H1C H2B 3.2552 no .
H1C H2C 3.4085 no .
H1C H7A 3.4009 no .
H1C H7C 2.1930 no .
H1C H9B 3.1082 no .
H1C H9C 2.2676 no .
H1C H14 3.1888 no .
H2A H3A 3.2189 no .
H2A H3B 3.1132 no .
H2A H4A 3.2159 no .
H2A H4B 2.9114 no .
H2B H9C 2.8603 no .
H2B H11B 2.5562 no .
H2C H3B 2.9617 no .
H2C H9C 3.5439 no .
H3A H4B 2.1639 no .
H3A H4C 3.4270 no .
H3A H5C 2.4616 no .
H3B H4B 3.4192 no .
H3C H5C 2.6831 no .
H3C H14 3.4382 no .
H4A H6A 3.3842 no .
H4A H6C 2.8084 no .
H4B H5B 3.4735 no .
H4B H5C 3.1715 no .
H4C H5B 2.8637 no .
H4C H5C 3.3471 no .
H4C H6A 3.0564 no .
H4C H6C 3.2906 no .
H5A H6A 3.2106 no .
H5A H6B 3.1143 no .
H5A H14 2.8652 no .
H5B H6A 2.8398 no .
H5B H6B 3.5217 no .
H5C H14 3.3545 no .
H6B H12B 2.7992 no .
H6B H12C 3.0910 no .
H6B H20 3.0045 no .
H6C H12A 3.3420 no .
H6C H12B 2.2707 no .
H6C H12C 3.0470 no .
H7A H8C 2.8539 no .
H7A H9B 2.8967 no .
H7A H24 3.5365 no 2_656
H7B H8B 3.2841 no .
H7B H8C 3.2159 no .
H7B H18 3.5586 no .
H7B H24 2.6599 no 2_656
H7C H9B 3.2229 no .
H7C H9C 3.1785 no .
H7C H14 3.2173 no .
H8A H9A 2.7023 no .
H8A H9B 3.3223 no .
H8A H10B 2.4333 no .
H8A H11A 3.2181 no .
H8B H10A 3.1701 no .
H8B H10B 2.5794 no .
H8B H20 2.9008 no 2_656
H8C H9A 3.4486 no .
H8C H9B 3.2987 no .
H8C H20 3.3390 no 2_656
H9A H11A 2.0470 no .
H9A H11B 2.9525 no .
H9B H11A 3.5943 no .
H9C H11A 2.8674 no .
H9C H11B 2.9015 no .
H10A H12A 3.4390 no .
H10A H12C 3.0210 no .
H10A H18 2.3850 no 2_656
H10A H24 3.2932 no .
H10B H11A 2.9946 no .
H10B H11C 3.3352 no .
H10B H18 3.3067 no 2_656
H10C H11A 3.3457 no .
H10C H11C 2.8711 no .
H10C H12A 3.0283 no .
H10C H12C 3.4046 no .
H10C H18 3.3597 no 2_656
H11B H12A 3.3069 no .
H11B H12B 3.0333 no .
H11C H12A 2.9388 no .
H11C H12B 3.4626 no .
H12C H20 3.2616 no .
H14 H15 2.3239 no .
H15 H16 2.2961 no .
H16 H17 2.3271 no .
H17 H18 2.3438 no .
H17 H24 2.9504 no 2_656
H18 H24 2.8789 no 2_656
H20 H21 2.3330 no .
H21 H22 2.3330 no .
H22 H23 2.3271 no .
H23 H24 2.3343 no .
S1 H9A 3.1291 no 1_455
S1 H11A 3.5669 no 1_455
C1 H7A 3.3419 no 2_657
C1 H7C 3.3634 no 2_657
C2 H2A 3.3520 no 2_667
C2 H5B 3.5094 no 1_655
C2 H23 3.1964 no 2_666
C4 H17 2.9751 no 1_565
C5 H2B 3.5697 no 1_455
C5 H16 3.2927 no 2_557
C5 H22 3.5319 no 2_566
C6 H11C 3.5303 no 1_455
C6 H22 3.4395 no 2_566
C7 H1A 3.3925 no 2_657
C7 H1B 3.2906 no 2_657
C8 H10B 3.0138 no 2_756
C8 H18 3.4142 no 1_655
C9 H5A 3.2949 no 1_655
C9 H15 3.0890 no 2_657
C10 H8A 3.5547 no 2_756
C10 H8C 3.2815 no 2_756
C10 H21 3.3830 no 1_655
C11 H6A 3.4046 no 1_655
C11 H6B 3.5910 no 1_655
C11 H22 3.1776 no 2_666
C12 H12A 3.1240 no 2_666
C13 H9A 3.0294 no 1_455
C13 H9B 3.2146 no 1_455
C14 H9A 3.4069 no 1_455
C14 H9B 3.2674 no 1_455
C14 H15 3.5760 no 2_557
C15 H1B 3.1537 no 2_657
C15 H9B 3.4529 no 1_455
C15 H9B 3.2420 no 2_657
C15 H15 3.0331 no 2_557
C16 H1B 3.2405 no 2_657
C16 H9B 3.5707 no 1_455
C16 H15 3.3385 no 2_557
C17 H4C 3.4433 no 1_545
C17 H9B 3.4971 no 1_455
C18 H8A 3.4174 no 1_455
C18 H8C 3.4259 no 1_455
C18 H9A 3.4954 no 1_455
C18 H9B 3.3172 no 1_455
C21 H6A 3.3225 no 2_566
C21 H10C 3.1771 no 1_455
C21 H11C 3.5425 no 2_666
C22 H3B 3.5770 no 1_554
C22 H5B 3.5877 no 2_566
C22 H6A 3.1977 no 2_566
C22 H11B 3.2281 no 2_666
C22 H11C 3.2817 no 2_666
C23 H2A 3.4230 no 2_666
C23 H3B 3.0978 no 1_554
C23 H4A 3.3717 no 2_666
C24 H4A 3.4043 no 2_666
H1A C7 3.3925 no 2_657
H1A H1A 3.4142 no 2_657
H1A H1B 3.5080 no 2_657
H1A H1C 3.3821 no 2_657
H1A H7A 2.8799 no 2_657
H1A H7C 2.9978 no 2_657
H1B C7 3.2906 no 2_657
H1B C15 3.1537 no 2_657
H1B C16 3.2405 no 2_657
H1B H1A 3.5080 no 2_657
H1B H7A 2.9609 no 2_657
H1B H7B 3.5996 no 2_657
H1B H7C 2.8398 no 2_657
H1B H15 3.1265 no 2_657
H1B H16 3.2679 no 2_657
H1C H1A 3.3821 no 2_657
H1C H15 3.3881 no 2_657
H2A C2 3.3520 no 2_667
H2A C23 3.4230 no 2_666
H2A H2A 2.8321 no 2_667
H2A H2C 3.0241 no 2_667
H2A H3B 3.1127 no 2_667
H2A H23 2.5053 no 2_666
H2B C5 3.5697 no 1_655
H2B H5A 3.4275 no 1_655
H2B H5B 2.9298 no 1_655
H2B H22 3.3177 no 2_666
H2B H23 3.0222 no 2_666
H2C H2A 3.0241 no 2_667
H2C H4B 3.3015 no 2_667
H2C H5B 3.3342 no 1_655
H2C H16 3.2175 no 2_657
H3A H4C 3.4101 no 2_567
H3A H5B 3.3310 no 2_567
H3B C22 3.5770 no 1_556
H3B C23 3.0978 no 1_556
H3B H2A 3.1127 no 2_667
H3B H7A 3.3609 no 2_657
H3B H22 3.5018 no 1_556
H3B H23 2.6256 no 1_556
H3C H4C 3.4908 no 2_567
H3C H7A 3.0931 no 2_657
H3C H16 3.5538 no 2_557
H3C H17 3.5794 no 2_557
H4A C23 3.3717 no 2_666
H4A C24 3.4043 no 2_666
H4A H17 2.7825 no 1_565
H4A H23 2.8850 no 2_666
H4A H24 2.9509 no 2_666
H4B H2C 3.3015 no 2_667
H4B H5C 3.4367 no 2_567
H4B H17 3.1695 no 1_565
H4C C17 3.4433 no 1_565
H4C H3A 3.4101 no 2_567
H4C H3C 3.4908 no 2_567
H4C H17 2.5090 no 1_565
H4C H22 3.5949 no 2_566
H5A C9 3.2949 no 1_455
H5A H2B 3.4275 no 1_455
H5A H9A 2.7773 no 1_455
H5A H9B 3.5824 no 1_455
H5A H9C 3.0494 no 1_455
H5A H11A 3.1242 no 1_455
H5A H11B 3.3051 no 1_455
H5A H16 3.0325 no 2_557
H5B C2 3.5094 no 1_455
H5B C22 3.5877 no 2_566
H5B H2B 2.9298 no 1_455
H5B H2C 3.3342 no 1_455
H5B H3A 3.3310 no 2_567
H5B H11B 3.2599 no 1_455
H5B H22 2.6941 no 2_566
H5C H4B 3.4367 no 2_567
H5C H16 2.7326 no 2_557
H6A C11 3.4046 no 1_455
H6A C21 3.3225 no 2_566
H6A C22 3.1977 no 2_566
H6A H11A 3.3251 no 1_455
H6A H11B 3.4510 no 1_455
H6A H11C 2.8989 no 1_455
H6A H21 2.7715 no 2_566
H6A H22 2.5134 no 2_566
H6B C11 3.5910 no 1_455
H6B H11A 3.1019 no 1_455
H6B H11C 3.2597 no 1_455
H6C H10C 3.5099 no 2_666
H6C H12A 2.8095 no 2_666
H7A C1 3.3419 no 2_657
H7A H1A 2.8799 no 2_657
H7A H1B 2.9609 no 2_657
H7A H3B 3.3609 no 2_657
H7A H3C 3.0931 no 2_657
H7B H1B 3.5996 no 2_657
H7C C1 3.3634 no 2_657
H7C H1A 2.9978 no 2_657
H7C H1B 2.8398 no 2_657
H8A C10 3.5547 no 2_756
H8A C18 3.4174 no 1_655
H8A H8A 3.3475 no 2_756
H8A H8B 3.1197 no 2_756
H8A H10A 3.4555 no 2_756
H8A H10B 2.8577 no 2_756
H8A H18 2.9434 no 1_655
H8B H8A 3.1197 no 2_756
H8B H10B 2.9193 no 2_756
H8C C10 3.2815 no 2_756
H8C C18 3.4259 no 1_655
H8C H10A 3.3757 no 2_756
H8C H10B 2.7502 no 2_756
H8C H10C 3.2038 no 2_756
H8C H18 2.9988 no 1_655
H9A S1 3.1291 no 1_655
H9A C13 3.0294 no 1_655
H9A C14 3.4069 no 1_655
H9A C18 3.4954 no 1_655
H9A H5A 2.7773 no 1_655
H9A H14 3.5929 no 1_655
H9B C13 3.2146 no 1_655
H9B C14 3.2674 no 1_655
H9B C15 3.4529 no 1_655
H9B C15 3.2420 no 2_657
H9B C16 3.5707 no 1_655
H9B C17 3.4971 no 1_655
H9B C18 3.3172 no 1_655
H9B H5A 3.5824 no 1_655
H9B H15 2.3312 no 2_657
H9B H16 3.5520 no 2_657
H9C H5A 3.0494 no 1_655
H9C H15 3.0154 no 2_657
H9C H16 3.3689 no 2_657
H10A H8A 3.4555 no 2_756
H10A H8C 3.3757 no 2_756
H10B C8 3.0138 no 2_756
H10B H8A 2.8577 no 2_756
H10B H8B 2.9193 no 2_756
H10B H8C 2.7502 no 2_756
H10B H20 3.1957 no 1_655
H10B H21 3.4401 no 1_655
H10C C21 3.1771 no 1_655
H10C H6C 3.5099 no 2_666
H10C H8C 3.2038 no 2_756
H10C H20 3.4836 no 1_655
H10C H21 2.5870 no 1_655
H11A S1 3.5669 no 1_655
H11A H5A 3.1242 no 1_655
H11A H6A 3.3251 no 1_655
H11A H6B 3.1019 no 1_655
H11A H20 3.3901 no 1_655
H11B C22 3.2281 no 2_666
H11B H5A 3.3051 no 1_655
H11B H5B 3.2599 no 1_655
H11B H6A 3.4510 no 1_655
H11B H22 2.6463 no 2_666
H11C C6 3.5303 no 1_655
H11C C21 3.5425 no 2_666
H11C C22 3.2817 no 2_666
H11C H6A 2.8989 no 1_655
H11C H6B 3.2597 no 1_655
H11C H21 2.8681 no 1_655
H11C H21 3.3177 no 2_666
H11C H22 2.8466 no 2_666
H12A C12 3.1240 no 2_666
H12A H6C 2.8095 no 2_666
H12A H12A 2.6011 no 2_666
H12A H12B 3.0783 no 2_666
H12A H12C 3.1956 no 2_666
H12B H12A 3.0783 no 2_666
H12C H12A 3.1956 no 2_666
H14 H9A 3.5929 no 1_455
H14 H16 3.5730 no 2_557
H15 C9 3.0890 no 2_657
H15 C14 3.5760 no 2_557
H15 C15 3.0331 no 2_557
H15 C16 3.3385 no 2_557
H15 H1B 3.1265 no 2_657
H15 H1C 3.3881 no 2_657
H15 H9B 2.3312 no 2_657
H15 H9C 3.0154 no 2_657
H15 H15 2.9734 no 2_557
H15 H16 3.4938 no 2_557
H16 C5 3.2927 no 2_557
H16 H1B 3.2679 no 2_657
H16 H2C 3.2175 no 2_657
H16 H3C 3.5538 no 2_557
H16 H5A 3.0325 no 2_557
H16 H5C 2.7326 no 2_557
H16 H9B 3.5520 no 2_657
H16 H9C 3.3689 no 2_657
H16 H14 3.5730 no 2_557
H16 H15 3.4938 no 2_557
H17 C4 2.9751 no 1_545
H17 H3C 3.5794 no 2_557
H17 H4A 2.7825 no 1_545
H17 H4B 3.1695 no 1_545
H17 H4C 2.5090 no 1_545
H18 C8 3.4142 no 1_455
H18 H8A 2.9434 no 1_455
H18 H8C 2.9988 no 1_455
H20 H10B 3.1957 no 1_455
H20 H10C 3.4836 no 1_455
H20 H11A 3.3901 no 1_455
H21 C10 3.3830 no 1_455
H21 H6A 2.7715 no 2_566
H21 H10B 3.4401 no 1_455
H21 H10C 2.5870 no 1_455
H21 H11C 2.8681 no 1_455
H21 H11C 3.3177 no 2_666
H22 C5 3.5319 no 2_566
H22 C6 3.4395 no 2_566
H22 C11 3.1776 no 2_666
H22 H2B 3.3177 no 2_666
H22 H3B 3.5018 no 1_554
H22 H4C 3.5949 no 2_566
H22 H5B 2.6941 no 2_566
H22 H6A 2.5134 no 2_566
H22 H11B 2.6463 no 2_666
H22 H11C 2.8466 no 2_666
H23 C2 3.1964 no 2_666
H23 H2A 2.5053 no 2_666
H23 H2B 3.0222 no 2_666
H23 H3B 2.6256 no 1_554
H23 H4A 2.8850 no 2_666
H24 H4A 2.9509 no 2_666

loop_
_geom_torsion_atom_site_label_1
_geom_torsion_atom_site_label_2
_geom_torsion_atom_site_label_3
_geom_torsion_atom_site_label_4
_geom_torsion
_geom_torsion_publ_flag
_geom_torsion_site_symmetry_1
_geom_torsion_site_symmetry_3
_geom_torsion_site_symmetry_4
Fe2 Fe1 S1 Fe2 -0.0 no . . .
Fe2 Fe1 S1 C13 103.44(3) no . . .
S1 Fe1 Fe2 S1 0.000(14) no . . .
S1 Fe1 Fe2 S2 89.97(3) no . . .
S1 Fe1 Fe2 S2 -69.82(4) no . . 2_656
S1 Fe1 Fe2 N2 -177.695(19) no . . .
Fe2 Fe1 N2 Fe2 0.0 no . . .
Fe2 Fe1 N2 Si3 -104.61(11) no . . .
Fe2 Fe1 N2 Si4 116.62(11) no . . .
N2 Fe1 Fe2 S1 177.69(6) no . . .
N2 Fe1 Fe2 S2 -92.33(6) no . . .
N2 Fe1 Fe2 S2 107.87(7) no . . 2_656
N2 Fe1 Fe2 N2 0.00(6) no . . .
S1 Fe1 N1 Si1 125.88(9) no . . .
S1 Fe1 N1 Si2 -48.07(11) no . . .
N1 Fe1 S1 Fe2 176.73(6) no . . .
N1 Fe1 S1 C13 -79.83(6) no . . .
S1 Fe1 N2 Fe2 1.88(5) no . . .
S1 Fe1 N2 Si3 -102.73(10) no . . .
S1 Fe1 N2 Si4 118.50(8) no . . .
N2 Fe1 S1 Fe2 -1.72(5) no . . .
N2 Fe1 S1 C13 101.72(5) no . . .
N1 Fe1 N2 Fe2 -175.73(9) no . . .
N1 Fe1 N2 Si3 79.66(15) no . . .
N1 Fe1 N2 Si4 -59.11(15) no . . .
N2 Fe1 N1 Si1 -56.72(16) no . . .
N2 Fe1 N1 Si2 129.33(11) no . . .
Fe1 Fe2 S1 Fe1 0.0 no . . .
Fe1 Fe2 S1 C13 -98.22(3) no . . .
Fe1 Fe2 S2 Fe2 -170.431(15) no . . 2_656
Fe1 Fe2 S2 C19 -26.55(5) no . . .
Fe1 Fe2 S2 Fe2 163.76(3) no . 2_656 2_656
Fe1 Fe2 S2 C19 -53.47(6) no . 2_656 2_656
Fe1 Fe2 N2 Fe1 0.0 no . . .
Fe1 Fe2 N2 Si3 116.54(9) no . . .
Fe1 Fe2 N2 Si4 -109.40(10) no . . .
S1 Fe2 S2 Fe2 -110.05(3) no . . 2_656
S1 Fe2 S2 C19 33.83(4) no . . .
S2 Fe2 S1 Fe1 -121.72(2) no . . .
S2 Fe2 S1 C13 140.05(3) no . . .
S1 Fe2 S2 Fe2 108.12(3) no . 2_656 2_656
S1 Fe2 S2 C19 -109.12(4) no . 2_656 2_656
S2 Fe2 S1 Fe1 151.303(19) no 2_656 . .
S2 Fe2 S1 C13 53.08(4) no 2_656 . .
S1 Fe2 N2 Fe1 -1.92(5) no . . .
S1 Fe2 N2 Si3 114.62(6) no . . .
S1 Fe2 N2 Si4 -111.31(8) no . . .
N2 Fe2 S1 Fe1 1.72(5) no . . .
N2 Fe2 S1 C13 -96.50(5) no . . .
S2 Fe2 S2 Fe2 -0.00(3) no . 2_656 2_656
S2 Fe2 S2 C19 142.76(4) no . 2_656 2_656
S2 Fe2 S2 Fe2 0.00(2) no 2_656 . 2_656
S2 Fe2 S2 C19 143.88(4) no 2_656 . .
S2 Fe2 N2 Fe1 117.87(4) no . . .
S2 Fe2 N2 Si3 -125.59(6) no . . .
S2 Fe2 N2 Si4 8.48(10) no . . .
N2 Fe2 S2 Fe2 135.17(5) no . . 2_656
N2 Fe2 S2 C19 -80.95(6) no . . .
S2 Fe2 N2 Fe1 -140.49(4) no 2_656 . .
S2 Fe2 N2 Si3 -23.95(11) no 2_656 . .
S2 Fe2 N2 Si4 110.12(8) no 2_656 . .
N2 Fe2 S2 Fe2 -116.34(7) no . 2_656 2_656
N2 Fe2 S2 C19 26.42(8) no . 2_656 2_656
Fe1 S1 C13 C14 40.21(14) no . . .
Fe1 S1 C13 C18 -142.81(12) no . . .
Fe2 S1 C13 C14 115.06(12) no . . .
Fe2 S1 C13 C18 -67.96(15) no . . .
Fe2 S2 C19 C20 -36.2(2) no . . .
Fe2 S2 C19 C24 142.28(12) no . . .
Fe2 S2 C19 C20 98.79(16) no 2_656 . .
Fe2 S2 C19 C24 -82.74(17) no 2_656 . .
C1 Si1 N1 Fe1 -28.18(15) no . . .
C1 Si1 N1 Si2 145.50(13) no . . .
C2 Si1 N1 Fe1 91.18(14) no . . .
C2 Si1 N1 Si2 -95.14(15) no . . .
C3 Si1 N1 Fe1 -145.52(15) no . . .
C3 Si1 N1 Si2 28.16(19) no . . .
C4 Si2 N1 Fe1 -140.73(14) no . . .
C4 Si2 N1 Si1 45.54(17) no . . .
C5 Si2 N1 Fe1 97.73(14) no . . .
C5 Si2 N1 Si1 -76.00(16) no . . .
C6 Si2 N1 Fe1 -21.93(16) no . . .
C6 Si2 N1 Si1 164.33(13) no . . .
C7 Si3 N2 Fe1 45.58(14) no . . .
C7 Si3 N2 Fe2 -47.07(11) no . . .
C7 Si3 N2 Si4 -179.76(11) no . . .
C8 Si3 N2 Fe1 164.73(12) no . . .
C8 Si3 N2 Fe2 72.08(12) no . . .
C8 Si3 N2 Si4 -60.61(15) no . . .
C9 Si3 N2 Fe1 -74.97(13) no . . .
C9 Si3 N2 Fe2 -167.62(9) no . . .
C9 Si3 N2 Si4 59.68(14) no . . .
C10 Si4 N2 Fe1 -151.55(12) no . . .
C10 Si4 N2 Fe2 -56.73(14) no . . .
C10 Si4 N2 Si3 70.75(16) no . . .
C11 Si4 N2 Fe1 88.65(14) no . . .
C11 Si4 N2 Fe2 -176.53(12) no . . .
C11 Si4 N2 Si3 -49.05(16) no . . .
C12 Si4 N2 Fe1 -30.50(15) no . . .
C12 Si4 N2 Fe2 64.33(14) no . . .
C12 Si4 N2 Si3 -168.20(14) no . . .
S1 C13 C14 C15 178.76(14) no . . .
S1 C13 C18 C17 -178.57(14) no . . .
C14 C13 C18 C17 -1.6(3) no . . .
C18 C13 C14 C15 1.8(3) no . . .
C13 C14 C15 C16 -0.7(4) no . . .
C14 C15 C16 C17 -0.6(5) no . . .
C15 C16 C17 C18 0.8(5) no . . .
C16 C17 C18 C13 0.3(4) no . . .
S2 C19 C20 C21 179.20(16) no . . .
S2 C19 C24 C23 -179.63(16) no . . .
C20 C19 C24 C23 -1.1(4) no . . .
C24 C19 C20 C21 0.8(4) no . . .
C19 C20 C21 C22 0.4(5) no . . .
C20 C21 C22 C23 -1.3(5) no . . .
C21 C22 C23 C24 0.9(5) no . . .
C22 C23 C24 C19 0.3(5) no . . .
